data_2106976
loop_
_publ_author_name
'Harris, L.A.'
'Yakel, H.L.jr.'

_publ_section_title
;
 The Crystal Structure of Sr Be3 O4
;
_journal_name_full 'Acta Crystallographica B (24,1968-38,1982)'
_journal_page_first 1647
_journal_page_last 1651
_journal_volume 25
_journal_year 1969
_chemical_formula_sum 'Be3 O4 Sr'
_chemical_name_systematic 'Sr Be3 O4'
_space_group_IT_number 190
_symmetry_space_group_name_Hall 'P -6c -2c'
_symmetry_space_group_name_H-M 'P -6 2 c'
_cell_angle_alpha 90
_cell_angle_beta 90
_cell_angle_gamma 120
_cell_formula_units_Z 2
_cell_length_a 4.5961
_cell_length_b 4.5961
_cell_length_c 8.93
_cell_volume 163.366
_citation_journal_id_ASTM ACBCAR
_cod_data_source_file Harris_ACBCAR_1969_1133.cif
_cod_data_source_block Be3O4Sr1
_cod_original_cell_volume 163.3658
_cod_original_formula_sum 'Be3 O4 Sr1'
_cod_database_code 2106976

loop_
_symmetry_equiv_pos_as_xyz
x,y,z
-x+y,-x,-z+1/2
-y,x-y,z
x,y,-z+1/2
-x+y,-x,z
-y,x-y,-z+1/2
y,x,z+1/2
x-y,-y,-z
-x,-x+y,z+1/2
y,x,-z
x-y,-y,z+1/2
-x,-x+y,-z

loop_
_atom_site_label
_atom_site_type_symbol
_atom_site_fract_x
_atom_site_fract_y
_atom_site_fract_z
_atom_site_occupancy
_atom_site_U_iso_or_equiv
O1 O-2 0.66667 0.33333 0.25 1 0.0
Be2 Be+2 0 0 0 1 0.0
O2 O-2 -0.33371 0 0 1 0.0
Sr1 Sr+2 0.33333 0.66667 0.25 1 0.0
Be1 Be+2 0.33333 0.66667 0.57075 1 0.0
